data_7063591
loop_
_publ_author_name
'Short, Jonathan I.'
'Rushbridge, Elizabeth K.'
'Blundell, Toby J.'
'Ogar, Joseph O.'
'Yang, Songjie'
'Wallis, John D.'
'Martin, Lee'

_publ_section_title
;
 A series of enantiopure BEDT-TTF-acetamide derivatives with two
 stereogenic centres
;
_journal_name_full 'New Journal of Chemistry'
_journal_paper_doi 10.1039/D4NJ03967J
_journal_year 2025
_chemical_absolute_configuration rm
_chemical_formula_moiety 'C16 H17 N O2 S5'
_chemical_formula_sum 'C16 H17 N O2 S5'
_chemical_formula_weight 415.60
_chemical_melting_point 417
_chemical_name_common (1'R,5S)-4T
_chemical_name_systematic
(1'R,5S)-N-(1'-(3''-methoxyphenyl)-ethyl)-2-thioxo-5,6-dihydro-[1,3]dithiolo[4,5-b][1,4]dithiin-5-yl-acetamide,
_space_group_crystal_system monoclinic
_space_group_IT_number 4
_space_group_name_Hall 'P 2yb'
_space_group_name_H-M_alt 'P 1 21 1'
_atom_sites_solution_hydrogens geom
_audit_creation_date 2024-05-28
_audit_creation_method
;
Olex2 1.5
(compiled 2024.02.16 svn.r378c4104 for OlexSys, GUI svn.r6928)
;
_audit_update_record
;
2024-09-07 deposited with the CCDC.	2024-12-11 downloaded from the CCDC.
;
_cell_angle_alpha 90
_cell_angle_beta 113.150(3)
_cell_angle_gamma 90
_cell_formula_units_Z 4
_cell_length_a 17.9238(5)
_cell_length_b 5.11510(10)
_cell_length_c 21.7565(6)
_cell_measurement_reflns_used 3844
_cell_measurement_temperature 150(2)
_cell_measurement_theta_max 71.7310
_cell_measurement_theta_min 4.0720
_cell_volume 1834.07(9)
_computing_cell_refinement 'CrysAlisPro 1.171.40.63a (Rigaku OD, 2019)'
_computing_data_collection 'CrysAlisPro 1.171.40.63a (Rigaku OD, 2019)'
_computing_data_reduction 'CrysAlisPro 1.171.40.63a (Rigaku OD, 2019)'
_computing_molecular_graphics 'Olex2 1.5 (Dolomanov et al., 2009)'
_computing_publication_material 'Olex2 1.5 (Dolomanov et al., 2009)'
_computing_structure_refinement 'SHELXL 2018/3 (Sheldrick, 2015)'
_computing_structure_solution SHELXS-97
_diffrn_ambient_temperature 150(2)
_diffrn_detector 'CCD plate'
_diffrn_detector_area_resol_mean 15.9832
_diffrn_detector_type Sapphire3
_diffrn_measured_fraction_theta_full 0.988
_diffrn_measured_fraction_theta_max 0.973
_diffrn_measurement_device 'four-circle diffractometer'
_diffrn_measurement_device_type 'Xcalibur, Sapphire3, Gemini'
_diffrn_measurement_method '\w scans'
_diffrn_radiation_monochromator graphite
_diffrn_radiation_type CuK\a
_diffrn_radiation_wavelength 1.54184
_diffrn_reflns_av_R_equivalents 0.0192
_diffrn_reflns_av_unetI/netI 0.0360
_diffrn_reflns_Laue_measured_fraction_full 0.988
_diffrn_reflns_Laue_measured_fraction_max 0.973
_diffrn_reflns_limit_h_max 20
_diffrn_reflns_limit_h_min -21
_diffrn_reflns_limit_k_max 3
_diffrn_reflns_limit_k_min -6
_diffrn_reflns_limit_l_max 26
_diffrn_reflns_limit_l_min -23
_diffrn_reflns_number 6717
_diffrn_reflns_point_group_measured_fraction_full 0.695
_diffrn_reflns_point_group_measured_fraction_max 0.681
_diffrn_reflns_theta_full 70.000
_diffrn_reflns_theta_max 71.799
_diffrn_reflns_theta_min 4.091
_diffrn_source_type 'Enhance (Cu) X-ray Source'
_exptl_absorpt_coefficient_mu 5.906
_exptl_absorpt_correction_T_max 0.738
_exptl_absorpt_correction_T_min 0.416
_exptl_absorpt_correction_type analytical
_exptl_absorpt_process_details
;
CrysAlisPro 1.171.40.63a (Rigaku Oxford Diffraction, 2019)
Analytical numeric absorption correction using a multifaceted crystal
			model based on expressions derived by R.C. Clark & J.S. Reid.
(Clark, R. C. & Reid, J. S. (1995). Acta Cryst. A51, 887-897)
Empirical absorption correction using spherical harmonics,
 implemented in SCALE3 ABSPACK scaling algorithm.
;
_exptl_crystal_colour yellow
_exptl_crystal_density_diffrn 1.505
_exptl_crystal_description 'flat needle'
_exptl_crystal_F_000 864
_exptl_crystal_recrystallization_method 'Re-crystallisation from solvent: ethyl acetate'
_exptl_crystal_size_max 0.348
_exptl_crystal_size_mid 0.076
_exptl_crystal_size_min 0.062
_refine_diff_density_max 0.447
_refine_diff_density_min -0.246
_refine_diff_density_rms 0.069
_refine_ls_abs_structure_details
;
 Classical Flack method preferred over Parsons because s.u. lower.
;
_refine_ls_abs_structure_Flack -0.011(19)
_refine_ls_extinction_method none
_refine_ls_goodness_of_fit_ref 1.034
_refine_ls_hydrogen_treatment mixed
_refine_ls_matrix_type full
_refine_ls_number_parameters 439
_refine_ls_number_reflns 4901
_refine_ls_number_restraints 1
_refine_ls_restrained_S_all 1.034
_refine_ls_R_factor_all 0.0371
_refine_ls_R_factor_gt 0.0357
_refine_ls_shift/su_max 0.000
_refine_ls_shift/su_mean 0.000
_refine_ls_structure_factor_coef Fsqd
_refine_ls_weighting_details 'w=1/[\s^2^(Fo^2^)+(0.0665P)^2^+0.4809P] where P=(Fo^2^+2Fc^2^)/3'
_refine_ls_weighting_scheme calc
_refine_ls_wR_factor_gt 0.0948
_refine_ls_wR_factor_ref 0.0965
_reflns_Friedel_coverage 0.252
_reflns_Friedel_fraction_full 0.321
_reflns_Friedel_fraction_max 0.311
_reflns_number_gt 4713
_reflns_number_total 4901
_reflns_threshold_expression 'I > 2\s(I)'
_cod_data_source_file d4nj03967j2.cif
_cod_data_source_block 1R5S4T
_cod_database_code 7063591
_shelx_shelxl_version_number 2018/3
_shelx_space_group_comment
;
The symmetry employed for this shelxl refinement is uniquely defined
by the following loop, which should always be used as a source of
symmetry information in preference to the above space-group names.
They are only intended as comments.
;
_olex2_refinement_description
;
1. Fixed Uiso
 At 1.2 times of:
  All C(H) groups, All C(H,H) groups
 At 1.5 times of:
  All C(H,H,H) groups
2.a Ternary CH refined with riding coordinates:
 C4(H4), C8(H8), C24(H24), C28(H28)
2.b Secondary CH2 refined with riding coordinates:
 C5(H5A,H5B), C6(H6A,H6B), C25(H25A,H25B), C26(H26A,H26B)
2.c Aromatic/amide H refined with riding coordinates:
 N1(H1), N21(H21), C11(H11), C13(H13), C14(H14), C15(H15), C31(H31), C33(H33),
 C34(H34), C35(H35)
2.d Idealised Me refined as rotating group:
 C9(H9A,H9B,H9C), C16(H16A,H16B,H16C), C29(H29A,H29B,H29C), C36(H36A,H36B,H36C)
;
_olex2_submission_special_instructions 'No special instructions were received'

loop_
_space_group_symop_operation_xyz
'x, y, z'
'-x, y+1/2, -z'

loop_
_atom_site_label
_atom_site_type_symbol
_atom_site_fract_x
_atom_site_fract_y
_atom_site_fract_z
_atom_site_U_iso_or_equiv
_atom_site_adp_type
_atom_site_occupancy
_atom_site_site_symmetry_order
_atom_site_calc_flag
_atom_site_refinement_flags_posn
_atom_site_refinement_flags_adp
_atom_site_refinement_flags_occupancy
_atom_site_disorder_assembly
_atom_site_disorder_group
S1 S 0.62703(6) 1.4248(3) 0.47401(5) 0.0355(3) Uani 1 1 d . . . . .
S2 S 0.49753(6) 1.1495(3) 0.36121(5) 0.0338(3) Uani 1 1 d . . . . .
S3 S 0.45219(6) 1.4996(2) 0.44340(5) 0.0301(2) Uani 1 1 d . . . . .
S4 S 0.33211(6) 0.9837(3) 0.27437(5) 0.0360(3) Uani 1 1 d . . . . .
S5 S 0.27551(5) 1.4065(2) 0.37780(5) 0.0264(2) Uani 1 1 d . . . . .
S21 S 1.08781(7) 0.6408(3) 0.35653(6) 0.0425(3) Uani 1 1 d . . . . .
S22 S 0.94433(6) 0.9767(2) 0.33331(5) 0.0291(2) Uani 1 1 d . . . . .
S23 S 0.98576(6) 0.5823(2) 0.43577(5) 0.0274(2) Uani 1 1 d . . . . .
S24 S 0.79610(6) 1.1608(2) 0.34633(5) 0.0285(2) Uani 1 1 d . . . . .
S25 S 0.84902(6) 0.6881(2) 0.47602(4) 0.0249(2) Uani 1 1 d . . . . .
O1 O 0.06779(18) 1.2241(6) 0.18708(15) 0.0282(6) Uani 1 1 d . . . . .
O2 O -0.23609(18) 1.2105(7) -0.07783(14) 0.0316(7) Uani 1 1 d . . . . .
O21 O 0.60663(17) 1.1298(6) 0.26898(14) 0.0258(6) Uani 1 1 d . . . . .
O22 O 0.71133(18) 0.3750(7) 0.10601(15) 0.0315(7) Uani 1 1 d . . . . .
N1 N 0.0297(2) 0.7995(7) 0.17451(16) 0.0242(7) Uani 1 1 d . . . . .
H1 H 0.046787 0.636593 0.181665 0.031(13) Uiso 1 1 calc R . . . .
N21 N 0.5681(2) 0.7059(7) 0.25479(16) 0.0241(7) Uani 1 1 d . . . . .
H21 H 0.572484 0.552811 0.274341 0.037(14) Uiso 1 1 calc R . . . .
C1 C 0.5309(2) 1.3646(10) 0.4273(2) 0.0280(9) Uani 1 1 d . . . . .
C2 C 0.3935(2) 1.1765(10) 0.34155(18) 0.0262(8) Uani 1 1 d . . . . .
C3 C 0.3723(2) 1.3399(9) 0.3804(2) 0.0251(8) Uani 1 1 d . . . . .
C4 C 0.2310(2) 1.0991(9) 0.26331(19) 0.0251(8) Uani 1 1 d . . . . .
H4 H 0.220542 1.271516 0.239751 0.030 Uiso 1 1 calc R U . . .
C5 C 0.2222(2) 1.1291(9) 0.32989(19) 0.0250(8) Uani 1 1 d . . . . .
H5A H 0.242759 0.968709 0.356700 0.030 Uiso 1 1 calc R U . . .
H5B H 0.163923 1.145842 0.321196 0.030 Uiso 1 1 calc R U . . .
C6 C 0.1722(2) 0.8954(9) 0.2184(2) 0.0286(9) Uani 1 1 d . . . . .
H6A H 0.187095 0.856146 0.180090 0.034 Uiso 1 1 calc R U . . .
H6B H 0.177171 0.731697 0.243968 0.034 Uiso 1 1 calc R U . . .
C7 C 0.0842(2) 0.9895(9) 0.19204(17) 0.0236(8) Uani 1 1 d . . . . .
C8 C -0.0580(2) 0.8487(8) 0.14361(19) 0.0226(8) Uani 1 1 d . . . . .
H8 H -0.069424 1.020811 0.159930 0.027 Uiso 1 1 calc R U . . .
C9 C -0.1013(3) 0.6335(9) 0.1659(2) 0.0303(9) Uani 1 1 d . . . . .
H9A H -0.087665 0.462711 0.152663 0.045 Uiso 1 1 calc R U . . .
H9B H -0.160049 0.660724 0.144608 0.045 Uiso 1 1 calc R U . . .
H9C H -0.083768 0.639418 0.214554 0.045 Uiso 1 1 calc R U . . .
C10 C -0.0890(2) 0.8578(8) 0.06726(19) 0.0221(8) Uani 1 1 d . . . . .
C11 C -0.1488(2) 1.0370(8) 0.03193(19) 0.0233(8) Uani 1 1 d . . . . .
H11 H -0.169631 1.155075 0.054965 0.028 Uiso 1 1 calc R U . . .
C12 C -0.1780(2) 1.0419(8) -0.03798(19) 0.0252(8) Uani 1 1 d . . . . .
C13 C -0.1469(3) 0.8698(10) -0.0713(2) 0.0297(9) Uani 1 1 d . . . . .
H13 H -0.165696 0.876109 -0.118676 0.036 Uiso 1 1 calc R U . . .
C14 C -0.0889(2) 0.6903(9) -0.0357(2) 0.0294(9) Uani 1 1 d . . . . .
H14 H -0.068727 0.570187 -0.058756 0.035 Uiso 1 1 calc R U . . .
C15 C -0.0594(2) 0.6824(9) 0.0337(2) 0.0277(8) Uani 1 1 d . . . . .
H15 H -0.019316 0.557890 0.057978 0.033 Uiso 1 1 calc R U . . .
C16 C -0.2718(3) 1.3840(10) -0.0458(2) 0.0317(9) Uani 1 1 d . . . . .
H16A H -0.297296 1.282280 -0.021091 0.048 Uiso 1 1 calc R U . . .
H16B H -0.312907 1.491719 -0.079496 0.048 Uiso 1 1 calc R U . . .
H16C H -0.229698 1.497055 -0.014650 0.048 Uiso 1 1 calc R U . . .
C21 C 1.0105(3) 0.7276(10) 0.3742(2) 0.0300(9) Uani 1 1 d . . . . .
C22 C 0.8789(2) 0.9459(9) 0.37531(18) 0.0238(8) Uani 1 1 d . . . . .
C23 C 0.8988(2) 0.7647(9) 0.42314(19) 0.0240(8) Uani 1 1 d . . . . .
C24 C 0.7359(2) 1.0440(8) 0.39166(18) 0.0232(8) Uani 1 1 d . . . . .
H24 H 0.699816 1.192280 0.392291 0.028 Uiso 1 1 calc R U . . .
C25 C 0.7884(2) 0.9806(9) 0.46492(19) 0.0260(8) Uani 1 1 d . . . . .
H25A H 0.752619 0.959859 0.489561 0.031 Uiso 1 1 calc R U . . .
H25B H 0.824937 1.130301 0.484858 0.031 Uiso 1 1 calc R U . . .
C26 C 0.6804(3) 0.8211(9) 0.3555(2) 0.0287(9) Uani 1 1 d . . . . .
H26A H 0.653920 0.751223 0.384363 0.034 Uiso 1 1 calc R U . . .
H26B H 0.713469 0.679075 0.348164 0.034 Uiso 1 1 calc R U . . .
C27 C 0.6153(2) 0.8998(8) 0.28871(19) 0.0222(8) Uani 1 1 d . . . . .
C28 C 0.5089(2) 0.7368(8) 0.1858(2) 0.0265(8) Uani 1 1 d . . . . .
H28 H 0.481239 0.909367 0.182181 0.032 Uiso 1 1 calc R U . . .
C29 C 0.4451(2) 0.5225(10) 0.1699(2) 0.0347(10) Uani 1 1 d . . . . .
H29A H 0.471831 0.351307 0.178384 0.052 Uiso 1 1 calc R U . . .
H29B H 0.407988 0.534546 0.122837 0.052 Uiso 1 1 calc R U . . .
H29C H 0.414525 0.543642 0.198313 0.052 Uiso 1 1 calc R U . . .
C30 C 0.5520(2) 0.7367(8) 0.13737(19) 0.0239(8) Uani 1 1 d . . . . .
C31 C 0.6119(2) 0.5495(9) 0.14551(19) 0.0265(8) Uani 1 1 d . . . . .
H31 H 0.625338 0.424024 0.180399 0.032 Uiso 1 1 calc R U . . .
C32 C 0.6515(2) 0.5490(9) 0.10197(19) 0.0261(8) Uani 1 1 d . . . . .
C33 C 0.6313(3) 0.7320(9) 0.0503(2) 0.0310(9) Uani 1 1 d . . . . .
H33 H 0.658516 0.730948 0.020644 0.037 Uiso 1 1 calc R U . . .
C34 C 0.5718(3) 0.9136(9) 0.0426(2) 0.0333(10) Uani 1 1 d . . . . .
H34 H 0.557792 1.037313 0.007297 0.040 Uiso 1 1 calc R U . . .
C35 C 0.5316(3) 0.9181(9) 0.0864(2) 0.0296(9) Uani 1 1 d . . . . .
H35 H 0.490793 1.044778 0.081025 0.036 Uiso 1 1 calc R U . . .
C36 C 0.7418(3) 0.2137(10) 0.1643(2) 0.0329(9) Uani 1 1 d . . . . .
H36A H 0.763859 0.324374 0.204235 0.049 Uiso 1 1 calc R U . . .
H36B H 0.784822 0.100282 0.162213 0.049 Uiso 1 1 calc R U . . .
H36C H 0.697737 0.105988 0.166521 0.049 Uiso 1 1 calc R U . . .

loop_
_atom_site_aniso_label
_atom_site_aniso_U_11
_atom_site_aniso_U_22
_atom_site_aniso_U_33
_atom_site_aniso_U_23
_atom_site_aniso_U_13
_atom_site_aniso_U_12
S1 0.0223(4) 0.0459(7) 0.0400(5) -0.0013(5) 0.0141(4) -0.0054(5)
S2 0.0237(4) 0.0413(7) 0.0412(5) -0.0091(5) 0.0178(4) -0.0001(5)
S3 0.0222(4) 0.0326(6) 0.0348(5) -0.0079(5) 0.0104(4) -0.0002(4)
S4 0.0263(5) 0.0443(7) 0.0387(5) -0.0175(5) 0.0141(4) -0.0016(5)
S5 0.0204(4) 0.0267(5) 0.0314(4) -0.0058(4) 0.0093(3) 0.0041(4)
S21 0.0359(5) 0.0554(8) 0.0453(6) 0.0093(6) 0.0256(5) 0.0129(6)
S22 0.0324(5) 0.0293(5) 0.0310(4) 0.0050(4) 0.0184(4) 0.0032(4)
S23 0.0270(4) 0.0262(5) 0.0301(4) 0.0050(4) 0.0126(4) 0.0057(4)
S24 0.0303(5) 0.0250(5) 0.0336(5) 0.0101(4) 0.0164(4) 0.0061(4)
S25 0.0272(4) 0.0223(5) 0.0269(4) 0.0060(4) 0.0125(3) 0.0016(4)
O1 0.0290(14) 0.0146(14) 0.0384(15) 0.0009(12) 0.0104(12) 0.0009(12)
O2 0.0335(15) 0.0276(17) 0.0295(13) 0.0010(13) 0.0078(12) 0.0046(14)
O21 0.0293(13) 0.0168(14) 0.0304(13) 0.0028(12) 0.0108(11) 0.0018(12)
O22 0.0338(15) 0.0294(17) 0.0354(14) 0.0064(14) 0.0180(12) 0.0045(14)
N1 0.0231(16) 0.0148(17) 0.0273(15) 0.0029(14) 0.0020(13) 0.0030(13)
N21 0.0295(16) 0.0164(17) 0.0257(15) 0.0032(14) 0.0100(13) 0.0040(14)
C1 0.0249(18) 0.030(2) 0.0319(19) -0.0001(18) 0.0139(15) -0.0022(18)
C2 0.0226(17) 0.030(2) 0.0270(17) -0.0034(18) 0.0106(14) -0.0001(18)
C3 0.0206(17) 0.024(2) 0.0304(18) -0.0010(17) 0.0100(14) 0.0009(17)
C4 0.0243(17) 0.023(2) 0.0271(17) -0.0036(16) 0.0091(14) 0.0028(16)
C5 0.0250(17) 0.023(2) 0.0287(18) -0.0010(17) 0.0121(15) 0.0016(17)
C6 0.0278(19) 0.023(2) 0.0320(19) -0.0034(18) 0.0083(16) 0.0014(18)
C7 0.0279(19) 0.021(2) 0.0192(15) -0.0003(16) 0.0061(14) 0.0016(17)
C8 0.0240(18) 0.0144(18) 0.0272(17) 0.0001(16) 0.0076(14) 0.0024(16)
C9 0.036(2) 0.022(2) 0.0350(19) -0.0007(18) 0.0159(17) -0.0032(19)
C10 0.0189(16) 0.0180(19) 0.0278(18) -0.0034(16) 0.0075(14) -0.0053(15)
C11 0.0252(18) 0.018(2) 0.0270(17) -0.0043(16) 0.0109(14) -0.0016(16)
C12 0.0251(18) 0.020(2) 0.0298(18) 0.0005(17) 0.0097(15) -0.0037(16)
C13 0.034(2) 0.030(2) 0.0267(18) -0.0005(18) 0.0142(16) -0.0025(19)
C14 0.033(2) 0.025(2) 0.038(2) -0.0055(19) 0.0217(17) -0.0005(19)
C15 0.0244(18) 0.021(2) 0.036(2) 0.0028(18) 0.0102(15) 0.0014(18)
C16 0.0265(19) 0.028(2) 0.036(2) 0.0012(19) 0.0079(16) 0.0043(19)
C21 0.030(2) 0.032(2) 0.0294(19) -0.0007(19) 0.0131(16) -0.0011(19)
C22 0.0271(18) 0.022(2) 0.0257(17) -0.0013(16) 0.0137(14) -0.0016(16)
C23 0.0225(17) 0.022(2) 0.0276(18) 0.0017(16) 0.0102(14) -0.0005(16)
C24 0.0264(18) 0.019(2) 0.0277(17) 0.0021(16) 0.0144(15) 0.0039(16)
C25 0.0303(19) 0.021(2) 0.0275(18) 0.0017(17) 0.0126(15) 0.0009(18)
C26 0.031(2) 0.021(2) 0.0310(19) 0.0063(18) 0.0092(17) 0.0031(18)
C27 0.0224(17) 0.0184(19) 0.0284(18) 0.0040(16) 0.0128(14) 0.0032(16)
C28 0.0266(19) 0.017(2) 0.0310(19) 0.0021(17) 0.0064(16) 0.0051(16)
C29 0.0248(19) 0.028(2) 0.046(2) 0.001(2) 0.0084(17) -0.0001(19)
C30 0.0250(18) 0.0171(19) 0.0256(18) -0.0014(16) 0.0058(14) -0.0008(16)
C31 0.0284(19) 0.019(2) 0.0292(18) 0.0021(17) 0.0082(15) -0.0005(17)
C32 0.0279(19) 0.019(2) 0.0279(18) 0.0000(17) 0.0072(15) -0.0011(17)
C33 0.041(2) 0.025(2) 0.0259(19) -0.0015(18) 0.0121(17) -0.0054(19)
C34 0.046(2) 0.023(2) 0.0239(18) 0.0046(17) 0.0071(17) 0.000(2)
C35 0.033(2) 0.019(2) 0.0287(19) -0.0007(17) 0.0031(16) 0.0019(18)
C36 0.030(2) 0.033(3) 0.035(2) 0.007(2) 0.0122(16) 0.009(2)

loop_
_atom_type_symbol
_atom_type_description
_atom_type_scat_dispersion_real
_atom_type_scat_dispersion_imag
_atom_type_scat_source
C C 0.0181 0.0091 'International Tables Vol C Tables 4.2.6.8 and 6.1.1.4'
H H 0.0000 0.0000 'International Tables Vol C Tables 4.2.6.8 and 6.1.1.4'
O O 0.0492 0.0322 'International Tables Vol C Tables 4.2.6.8 and 6.1.1.4'
S S 0.3331 0.5567 'International Tables Vol C Tables 4.2.6.8 and 6.1.1.4'
N N 0.0311 0.0180 'International Tables Vol C Tables 4.2.6.8 and 6.1.1.4'

loop_
_geom_angle_atom_site_label_1
_geom_angle_atom_site_label_2
_geom_angle_atom_site_label_3
_geom_angle
_geom_angle_site_symmetry_1
_geom_angle_site_symmetry_3
_geom_angle_publ_flag
C1 S2 C2 98.1(2) . . ?
C1 S3 C3 97.9(2) . . ?
C2 S4 C4 101.12(19) . . ?
C3 S5 C5 99.17(19) . . ?
C21 S22 C22 97.4(2) . . ?
C21 S23 C23 97.7(2) . . ?
C22 S24 C24 101.41(18) . . ?
C23 S25 C25 99.28(19) . . ?
C12 O2 C16 117.3(3) . . ?
C32 O22 C36 116.7(3) . . ?
C7 N1 H1 118.6 . . ?
C7 N1 C8 122.8(4) . . ?
C8 N1 H1 118.6 . . ?
C27 N21 H21 118.8 . . ?
C27 N21 C28 122.5(4) . . ?
C28 N21 H21 118.8 . . ?
S1 C1 S2 124.8(3) . . ?
S1 C1 S3 122.7(3) . . ?
S2 C1 S3 112.4(2) . . ?
S2 C2 S4 114.9(2) . . ?
C3 C2 S2 115.6(3) . . ?
C3 C2 S4 129.5(3) . . ?
S3 C3 S5 115.6(2) . . ?
C2 C3 S3 115.9(3) . . ?
C2 C3 S5 128.5(3) . . ?
S4 C4 H4 109.2 . . ?
C5 C4 S4 112.0(3) . . ?
C5 C4 H4 109.2 . . ?
C5 C4 C6 111.9(3) . . ?
C6 C4 S4 105.2(3) . . ?
C6 C4 H4 109.2 . . ?
S5 C5 H5A 108.8 . . ?
S5 C5 H5B 108.8 . . ?
C4 C5 S5 113.6(3) . . ?
C4 C5 H5A 108.8 . . ?
C4 C5 H5B 108.8 . . ?
H5A C5 H5B 107.7 . . ?
C4 C6 H6A 109.2 . . ?
C4 C6 H6B 109.2 . . ?
H6A C6 H6B 107.9 . . ?
C7 C6 C4 112.0(3) . . ?
C7 C6 H6A 109.2 . . ?
C7 C6 H6B 109.2 . . ?
O1 C7 N1 124.6(4) . . ?
O1 C7 C6 121.0(4) . . ?
N1 C7 C6 114.3(4) . . ?
N1 C8 H8 108.7 . . ?
N1 C8 C9 108.4(3) . . ?
N1 C8 C10 111.7(3) . . ?
C9 C8 H8 108.7 . . ?
C9 C8 C10 110.6(3) . . ?
C10 C8 H8 108.7 . . ?
C8 C9 H9A 109.5 . . ?
C8 C9 H9B 109.5 . . ?
C8 C9 H9C 109.5 . . ?
H9A C9 H9B 109.5 . . ?
H9A C9 H9C 109.5 . . ?
H9B C9 H9C 109.5 . . ?
C11 C10 C8 119.5(3) . . ?
C15 C10 C8 120.0(4) . . ?
C15 C10 C11 120.5(4) . . ?
C10 C11 H11 120.3 . . ?
C10 C11 C12 119.4(4) . . ?
C12 C11 H11 120.3 . . ?
O2 C12 C11 124.5(4) . . ?
O2 C12 C13 115.5(4) . . ?
C13 C12 C11 120.0(4) . . ?
C12 C13 H13 120.1 . . ?
C14 C13 C12 119.9(4) . . ?
C14 C13 H13 120.1 . . ?
C13 C14 H14 119.6 . . ?
C13 C14 C15 120.8(4) . . ?
C15 C14 H14 119.6 . . ?
C10 C15 C14 119.5(4) . . ?
C10 C15 H15 120.3 . . ?
C14 C15 H15 120.3 . . ?
O2 C16 H16A 109.5 . . ?
O2 C16 H16B 109.5 . . ?
O2 C16 H16C 109.5 . . ?
H16A C16 H16B 109.5 . . ?
H16A C16 H16C 109.5 . . ?
H16B C16 H16C 109.5 . . ?
S21 C21 S22 123.5(3) . . ?
S21 C21 S23 124.1(3) . . ?
S22 C21 S23 112.4(2) . . ?
S24 C22 S22 113.7(2) . . ?
C23 C22 S22 116.2(3) . . ?
C23 C22 S24 130.1(3) . . ?
S23 C23 S25 115.5(2) . . ?
C22 C23 S23 116.3(3) . . ?
C22 C23 S25 128.2(3) . . ?
S24 C24 H24 106.4 . . ?
C25 C24 S24 112.3(3) . . ?
C25 C24 H24 106.4 . . ?
C26 C24 S24 111.9(3) . . ?
C26 C24 H24 106.4 . . ?
C26 C24 C25 112.9(3) . . ?
S25 C25 H25A 108.8 . . ?
S25 C25 H25B 108.8 . . ?
C24 C25 S25 113.9(3) . . ?
C24 C25 H25A 108.8 . . ?
C24 C25 H25B 108.8 . . ?
H25A C25 H25B 107.7 . . ?
C24 C26 H26A 108.9 . . ?
C24 C26 H26B 108.9 . . ?
C24 C26 C27 113.5(3) . . ?
H26A C26 H26B 107.7 . . ?
C27 C26 H26A 108.9 . . ?
C27 C26 H26B 108.9 . . ?
O21 C27 N21 123.5(4) . . ?
O21 C27 C26 121.8(4) . . ?
N21 C27 C26 114.7(4) . . ?
N21 C28 H28 108.3 . . ?
N21 C28 C29 109.4(3) . . ?
N21 C28 C30 110.2(3) . . ?
C29 C28 H28 108.3 . . ?
C29 C28 C30 112.3(3) . . ?
C30 C28 H28 108.3 . . ?
C28 C29 H29A 109.5 . . ?
C28 C29 H29B 109.5 . . ?
C28 C29 H29C 109.5 . . ?
H29A C29 H29B 109.5 . . ?
H29A C29 H29C 109.5 . . ?
H29B C29 H29C 109.5 . . ?
C31 C30 C28 118.9(4) . . ?
C35 C30 C28 120.5(4) . . ?
C35 C30 C31 120.7(4) . . ?
C30 C31 H31 120.4 . . ?
C32 C31 C30 119.2(4) . . ?
C32 C31 H31 120.4 . . ?
O22 C32 C31 123.7(4) . . ?
O22 C32 C33 115.9(4) . . ?
C31 C32 C33 120.4(4) . . ?
C32 C33 H33 120.2 . . ?
C34 C33 C32 119.7(4) . . ?
C34 C33 H33 120.2 . . ?
C33 C34 H34 119.7 . . ?
C33 C34 C35 120.6(4) . . ?
C35 C34 H34 119.7 . . ?
C30 C35 C34 119.4(4) . . ?
C30 C35 H35 120.3 . . ?
C34 C35 H35 120.3 . . ?
O22 C36 H36A 109.5 . . ?
O22 C36 H36B 109.5 . . ?
O22 C36 H36C 109.5 . . ?
H36A C36 H36B 109.5 . . ?
H36A C36 H36C 109.5 . . ?
H36B C36 H36C 109.5 . . ?

loop_
_geom_bond_atom_site_label_1
_geom_bond_atom_site_label_2
_geom_bond_distance
_geom_bond_site_symmetry_2
_geom_bond_publ_flag
S1 C1 1.648(4) . ?
S2 C1 1.721(5) . ?
S2 C2 1.747(4) . ?
S3 C1 1.726(4) . ?
S3 C3 1.747(4) . ?
S4 C2 1.748(4) . ?
S4 C4 1.829(4) . ?
S5 C3 1.747(4) . ?
S5 C5 1.797(4) . ?
S21 C21 1.638(4) . ?
S22 C21 1.729(5) . ?
S22 C22 1.754(4) . ?
S23 C21 1.735(4) . ?
S23 C23 1.744(4) . ?
S24 C22 1.753(4) . ?
S24 C24 1.825(4) . ?
S25 C23 1.755(4) . ?
S25 C25 1.809(4) . ?
O1 C7 1.230(6) . ?
O2 C12 1.367(5) . ?
O2 C16 1.426(5) . ?
O21 C27 1.241(5) . ?
O22 C32 1.369(5) . ?
O22 C36 1.430(5) . ?
N1 H1 0.8800 . ?
N1 C7 1.323(6) . ?
N1 C8 1.468(5) . ?
N21 H21 0.8800 . ?
N21 C27 1.324(6) . ?
N21 C28 1.466(5) . ?
C2 C3 1.345(6) . ?
C4 H4 1.0000 . ?
C4 C5 1.525(5) . ?
C4 C6 1.531(6) . ?
C5 H5A 0.9900 . ?
C5 H5B 0.9900 . ?
C6 H6A 0.9900 . ?
C6 H6B 0.9900 . ?
C6 C7 1.529(5) . ?
C8 H8 1.0000 . ?
C8 C9 1.531(6) . ?
C8 C10 1.531(5) . ?
C9 H9A 0.9800 . ?
C9 H9B 0.9800 . ?
C9 H9C 0.9800 . ?
C10 C11 1.389(6) . ?
C10 C15 1.387(6) . ?
C11 H11 0.9500 . ?
C11 C12 1.401(5) . ?
C12 C13 1.389(6) . ?
C13 H13 0.9500 . ?
C13 C14 1.376(6) . ?
C14 H14 0.9500 . ?
C14 C15 1.391(6) . ?
C15 H15 0.9500 . ?
C16 H16A 0.9800 . ?
C16 H16B 0.9800 . ?
C16 H16C 0.9800 . ?
C22 C23 1.334(6) . ?
C24 H24 1.0000 . ?
C24 C25 1.534(5) . ?
C24 C26 1.514(6) . ?
C25 H25A 0.9900 . ?
C25 H25B 0.9900 . ?
C26 H26A 0.9900 . ?
C26 H26B 0.9900 . ?
C26 C27 1.517(5) . ?
C28 H28 1.0000 . ?
C28 C29 1.522(6) . ?
C28 C30 1.533(6) . ?
C29 H29A 0.9800 . ?
C29 H29B 0.9800 . ?
C29 H29C 0.9800 . ?
C30 C31 1.396(6) . ?
C30 C35 1.381(6) . ?
C31 H31 0.9500 . ?
C31 C32 1.390(6) . ?
C32 C33 1.397(6) . ?
C33 H33 0.9500 . ?
C33 C34 1.373(7) . ?
C34 H34 0.9500 . ?
C34 C35 1.402(6) . ?
C35 H35 0.9500 . ?
C36 H36A 0.9800 . ?
C36 H36B 0.9800 . ?
C36 H36C 0.9800 . ?

loop_
_geom_hbond_atom_site_label_D
_geom_hbond_atom_site_label_H
_geom_hbond_atom_site_label_A
_geom_hbond_distance_DH
_geom_hbond_distance_HA
_geom_hbond_distance_DA
_geom_hbond_angle_DHA
_geom_hbond_site_symmetry_A
_geom_hbond_publ_flag
N1 H1 O1 0.88 2.14 3.009(5) 170.1 1_545 yes
N21 H21 O21 0.88 2.26 3.015(5) 143.1 1_545 yes

loop_
_geom_torsion_atom_site_label_1
_geom_torsion_atom_site_label_2
_geom_torsion_atom_site_label_3
_geom_torsion_atom_site_label_4
_geom_torsion
_geom_torsion_site_symmetry_1
_geom_torsion_site_symmetry_2
_geom_torsion_site_symmetry_3
_geom_torsion_site_symmetry_4
_geom_torsion_publ_flag
S2 C2 C3 S3 0.6(5) . . . . ?
S2 C2 C3 S5 -177.4(3) . . . . ?
S4 C2 C3 S3 179.9(3) . . . . ?
S4 C2 C3 S5 2.0(7) . . . . ?
S4 C4 C5 S5 73.3(4) . . . . ?
S4 C4 C6 C7 -168.1(3) . . . . ?
S22 C22 C23 S23 -1.0(5) . . . . ?
S22 C22 C23 S25 178.2(3) . . . . ?
S24 C22 C23 S23 178.3(3) . . . . ?
S24 C22 C23 S25 -2.5(7) . . . . ?
S24 C24 C25 S25 -71.9(4) . . . . ?
S24 C24 C26 C27 -65.1(4) . . . . ?
O2 C12 C13 C14 -179.2(4) . . . . ?
O22 C32 C33 C34 179.9(4) . . . . ?
N1 C8 C10 C11 -142.1(4) . . . . ?
N1 C8 C10 C15 39.9(5) . . . . ?
N21 C28 C30 C31 44.9(5) . . . . ?
N21 C28 C30 C35 -135.3(4) . . . . ?
C1 S2 C2 S4 -179.9(3) . . . . ?
C1 S2 C2 C3 -0.4(4) . . . . ?
C1 S3 C3 S5 177.8(3) . . . . ?
C1 S3 C3 C2 -0.4(4) . . . . ?
C2 S2 C1 S1 176.5(3) . . . . ?
C2 S2 C1 S3 0.2(3) . . . . ?
C2 S4 C4 C5 -43.8(4) . . . . ?
C2 S4 C4 C6 -165.5(3) . . . . ?
C3 S3 C1 S1 -176.3(3) . . . . ?
C3 S3 C1 S2 0.1(3) . . . . ?
C3 S5 C5 C4 -54.5(3) . . . . ?
C4 S4 C2 S2 -172.8(3) . . . . ?
C4 S4 C2 C3 7.9(5) . . . . ?
C4 C6 C7 O1 24.8(5) . . . . ?
C4 C6 C7 N1 -156.5(3) . . . . ?
C5 S5 C3 S3 -160.6(2) . . . . ?
C5 S5 C3 C2 17.3(5) . . . . ?
C5 C4 C6 C7 70.1(4) . . . . ?
C6 C4 C5 S5 -168.9(3) . . . . ?
C7 N1 C8 C9 -147.7(4) . . . . ?
C7 N1 C8 C10 90.2(4) . . . . ?
C8 N1 C7 O1 3.1(6) . . . . ?
C8 N1 C7 C6 -175.5(3) . . . . ?
C8 C10 C11 C12 -179.0(3) . . . . ?
C8 C10 C15 C14 179.1(4) . . . . ?
C9 C8 C10 C11 97.1(4) . . . . ?
C9 C8 C10 C15 -80.9(4) . . . . ?
C10 C11 C12 O2 -179.5(4) . . . . ?
C10 C11 C12 C13 -0.4(6) . . . . ?
C11 C10 C15 C14 1.2(6) . . . . ?
C11 C12 C13 C14 1.6(6) . . . . ?
C12 C13 C14 C15 -1.5(7) . . . . ?
C13 C14 C15 C10 0.1(7) . . . . ?
C15 C10 C11 C12 -1.0(6) . . . . ?
C16 O2 C12 C11 -3.1(6) . . . . ?
C16 O2 C12 C13 177.7(4) . . . . ?
C21 S22 C22 S24 -177.3(2) . . . . ?
C21 S22 C22 C23 2.1(4) . . . . ?
C21 S23 C23 S25 -179.9(2) . . . . ?
C21 S23 C23 C22 -0.6(4) . . . . ?
C22 S22 C21 S21 177.8(3) . . . . ?
C22 S22 C21 S23 -2.4(3) . . . . ?
C22 S24 C24 C25 42.5(3) . . . . ?
C22 S24 C24 C26 -85.7(3) . . . . ?
C23 S23 C21 S21 -178.2(3) . . . . ?
C23 S23 C21 S22 2.0(3) . . . . ?
C23 S25 C25 C24 53.9(3) . . . . ?
C24 S24 C22 S22 172.4(2) . . . . ?
C24 S24 C22 C23 -6.9(5) . . . . ?
C24 C26 C27 O21 -4.4(5) . . . . ?
C24 C26 C27 N21 177.2(3) . . . . ?
C25 S25 C23 S23 162.0(2) . . . . ?
C25 S25 C23 C22 -17.1(4) . . . . ?
C25 C24 C26 C27 167.0(3) . . . . ?
C26 C24 C25 S25 55.8(4) . . . . ?
C27 N21 C28 C29 -159.6(4) . . . . ?
C27 N21 C28 C30 76.4(5) . . . . ?
C28 N21 C27 O21 9.7(6) . . . . ?
C28 N21 C27 C26 -172.0(4) . . . . ?
C28 C30 C31 C32 -179.7(4) . . . . ?
C28 C30 C35 C34 -179.9(4) . . . . ?
C29 C28 C30 C31 -77.3(5) . . . . ?
C29 C28 C30 C35 102.4(5) . . . . ?
C30 C31 C32 O22 179.6(4) . . . . ?
C30 C31 C32 C33 -0.5(6) . . . . ?
C31 C30 C35 C34 -0.1(6) . . . . ?
C31 C32 C33 C34 0.0(6) . . . . ?
C32 C33 C34 C35 0.4(7) . . . . ?
C33 C34 C35 C30 -0.4(7) . . . . ?
C35 C30 C31 C32 0.6(6) . . . . ?
C36 O22 C32 C31 -9.7(6) . . . . ?
C36 O22 C32 C33 170.4(4) . . . . ?
